data_7010722
loop_
_publ_author_name
'Hughes, Andrew K.'
'Malget, John M.'
'Goeta, Andres E.'

_publ_section_title
;
 Synthesis of a rare tridentate dithiocarboxylato complex of
 molybdenum(IV)
;
_journal_issue 13
_journal_name_full 'Journal of the Chemical Society, Dalton Transactions'
_journal_page_first 1927
_journal_paper_doi 10.1039/b102947a
_journal_year 2001
_chemical_formula_sum 'C17 H17 B Mo N6 O S2'
_chemical_formula_weight 492.24
_chemical_name_systematic
;
?
;
_space_group_IT_number 15
_symmetry_cell_setting monoclinic
_symmetry_space_group_name_Hall '-C 2yc'
_symmetry_space_group_name_H-M 'C 1 2/c 1'
_atom_sites_solution_hydrogens geom
_atom_sites_solution_primary direct
_atom_sites_solution_secondary difmap
_audit_creation_method SHELXL-97
_cell_angle_alpha 90.00
_cell_angle_beta 100.269(4)
_cell_angle_gamma 90.00
_cell_formula_units_Z 8
_cell_length_a 25.788(5)
_cell_length_b 8.499(2)
_cell_length_c 18.441(4)
_cell_measurement_reflns_used 932
_cell_measurement_temperature 150(2)
_cell_measurement_theta_max 23.43
_cell_measurement_theta_min 13.65
_cell_volume 3977.0(15)
_computing_cell_refinement 'SMART-NT V5.0 (Bruker, 1999a)'
_computing_data_collection 'SMART-NT V5.0 (Bruker, 1999a)'
_computing_data_reduction 'SAINT-NT V5.0 (Bruker, 1999b)'
_computing_molecular_graphics 'SHELXTL-NT V5.1 (Bruker, 1999c)'
_computing_publication_material 'SHELXTL-NT V5.1 (Bruker, 1999c)'
_computing_structure_refinement 'SHELXL-97 (Sheldrick, 1997)'
_computing_structure_solution 'SHELXS-97 (Sheldrick, 1990)'
_diffrn_ambient_temperature 150(2)
_diffrn_measured_fraction_theta_full 0.998
_diffrn_measured_fraction_theta_max 0.998
_diffrn_measurement_device_type 'Bruker SMART-CCD'
_diffrn_radiation_monochromator graphite
_diffrn_radiation_source 'fine-focus sealed tube'
_diffrn_radiation_type MoK\a
_diffrn_radiation_wavelength 0.71073
_diffrn_reflns_av_R_equivalents 0.0527
_diffrn_reflns_av_sigmaI/netI 0.0374
_diffrn_reflns_limit_h_max 34
_diffrn_reflns_limit_h_min -34
_diffrn_reflns_limit_k_max 11
_diffrn_reflns_limit_k_min -11
_diffrn_reflns_limit_l_max 24
_diffrn_reflns_limit_l_min -24
_diffrn_reflns_number 21491
_diffrn_reflns_theta_full 28.29
_diffrn_reflns_theta_max 28.29
_diffrn_reflns_theta_min 1.61
_diffrn_standards_decay_% 0
_exptl_absorpt_coefficient_mu 0.890
_exptl_absorpt_correction_T_max 0.982
_exptl_absorpt_correction_T_min 0.817
_exptl_absorpt_correction_type integration
_exptl_absorpt_process_details
;
XPREP in SHELXLT-NT (Bruker, 1999c)
;
_exptl_crystal_colour 'pale orange'
_exptl_crystal_density_diffrn 1.644
_exptl_crystal_density_meas ?
_exptl_crystal_density_method .
_exptl_crystal_description 'thin plate'
_exptl_crystal_F_000 1984
_exptl_crystal_size_max 0.24
_exptl_crystal_size_mid 0.22
_exptl_crystal_size_min 0.02
_refine_diff_density_max 1.565
_refine_diff_density_min -1.384
_refine_diff_density_rms 0.122
_refine_ls_extinction_method none
_refine_ls_goodness_of_fit_ref 1.171
_refine_ls_hydrogen_treatment mixed
_refine_ls_matrix_type full
_refine_ls_number_parameters 257
_refine_ls_number_reflns 4928
_refine_ls_number_restraints 0
_refine_ls_restrained_S_all 1.171
_refine_ls_R_factor_all 0.0585
_refine_ls_R_factor_gt 0.0459
_refine_ls_shift/su_max 0.001
_refine_ls_shift/su_mean 0.000
_refine_ls_structure_factor_coef Fsqd
_refine_ls_weighting_details 'calc w=3D1/[\s^2^(Fo^2^)+(0.0242P)^2^+25.6899P] where P=3D(Fo^2^+2Fc^2^)/3'
_refine_ls_weighting_scheme calc
_refine_ls_wR_factor_gt 0.0947
_refine_ls_wR_factor_ref 0.0988
_reflns_number_gt 4068
_reflns_number_total 4928
_reflns_threshold_expression >2sigma(I)
_cod_data_source_file b102947a.txt
_cod_data_source_block 00srv221
_cod_depositor_comments
;
The following automatic conversions were performed:
'_symmetry_cell_setting' value 'Monoclinic' changed to 'monoclinic'
according to '/home/saulius/struct/CIF-dictionaries/cif_core.dic'
dictionary named 'cif_core.dic' version 2.4.1 from 2010-06-29.

Automatic conversion script
Id: cif_fix_enum 1527 2010-12-29 10:47:43Z saulius 
;
_cod_original_sg_symbol_H-M C2/c
_cod_database_code 7010722

loop_
_symmetry_equiv_pos_as_xyz
'x, y, z'
'-x, y, -z+1/2'
'x+1/2, y+1/2, z'
'-x+1/2, y+1/2, -z+1/2'
'-x, -y, -z'
'x, -y, z-1/2'
'-x+1/2, -y+1/2, -z'
'x+1/2, -y+1/2, z-1/2'

loop_
_atom_site_label
_atom_site_type_symbol
_atom_site_fract_x
_atom_site_fract_y
_atom_site_fract_z
_atom_site_U_iso_or_equiv
_atom_site_adp_type
_atom_site_occupancy
_atom_site_symmetry_multiplicity
_atom_site_calc_flag
_atom_site_refinement_flags
_atom_site_disorder_assembly
_atom_site_disorder_group
Mo1 Mo 0.368866(11) 0.91904(4) 0.086070(17) 0.01500(8) Uani 1 1 d . . .
O1 O 0.34571(10) 0.7380(3) 0.06111(15) 0.0221(6) Uani 1 1 d . . .
N1 N 0.31559(12) 1.1153(4) -0.05136(17) 0.0194(6) Uani 1 1 d . . .
C1 C 0.26938(15) 1.1461(5) -0.0962(2) 0.0258(8) Uani 1 1 d . . .
H1 H 0.2652 1.2084 -0.1396 0.031 Uiso 1 1 calc R . .
C2 C 0.22958(15) 1.0734(5) -0.0690(2) 0.0287(9) Uani 1 1 d . . .
H2 H 0.1931 1.0738 -0.0896 0.034 Uiso 1 1 calc R . .
C3 C 0.25381(14) 0.9992(5) -0.0052(2) 0.0246(8) Uani 1 1 d . . .
H3 H 0.2360 0.9393 0.0264 0.029 Uiso 1 1 calc R . .
N2 N 0.30610(12) 1.0240(4) 0.00593(17) 0.0194(6) Uani 1 1 d . . .
N3 N 0.40890(12) 1.0309(4) -0.05616(17) 0.0180(6) Uani 1 1 d . . .
C4 C 0.44156(14) 0.9966(5) -0.1035(2) 0.0234(8) Uani 1 1 d . . .
H4 H 0.4435 1.0521 -0.1477 0.028 Uiso 1 1 calc R . .
C5 C 0.47156(15) 0.8677(5) -0.0773(2) 0.0251(8) Uani 1 1 d . . .
H5 H 0.4977 0.8170 -0.0993 0.030 Uiso 1 1 calc R . .
C6 C 0.45539(14) 0.8281(5) -0.0119(2) 0.0205(7) Uani 1 1 d . . .
H6 H 0.4694 0.7439 0.0195 0.025 Uiso 1 1 calc R . .
N4 N 0.41705(11) 0.9261(4) 0.00078(16) 0.0179(6) Uani 1 1 d . . .
N5 N 0.39202(11) 1.2639(4) 0.01676(17) 0.0190(6) Uani 1 1 d . . .
C7 C 0.40923(15) 1.4118(5) 0.0281(2) 0.0253(8) Uani 1 1 d . . .
H7 H 0.4115 1.4871 -0.0093 0.030 Uiso 1 1 calc R . .
C8 C 0.42313(15) 1.4374(5) 0.1031(2) 0.0263(8) Uani 1 1 d . . .
H8 H 0.4369 1.5308 0.1275 0.032 Uiso 1 1 calc R . .
C9 C 0.41225(14) 1.2942(4) 0.1349(2) 0.0212(8) Uani 1 1 d . . .
H9 H 0.4173 1.2742 0.1864 0.025 Uiso 1 1 calc R . .
N6 N 0.39378(11) 1.1896(4) 0.08238(17) 0.0169(6) Uani 1 1 d . . .
B1 B 0.37159(16) 1.1731(5) -0.0550(2) 0.0196(8) Uani 1 1 d . . .
H1B H 0.3721(16) 1.248(5) -0.101(2) 0.021(11) Uiso 1 1 d . . .
S1 S 0.44440(4) 0.89059(12) 0.18038(5) 0.0223(2) Uani 1 1 d . . .
S2 S 0.33484(4) 1.00384(12) 0.19104(6) 0.0264(2) Uani 1 1 d . . .
C10 C 0.38309(15) 0.8564(5) 0.2049(2) 0.0227(8) Uani 1 1 d . . .
C11 C 0.37125(15) 0.7031(5) 0.2374(2) 0.0218(8) Uani 1 1 d . . .
C12 C 0.31931(15) 0.6529(5) 0.2351(2) 0.0260(8) Uani 1 1 d . . .
H12 H 0.2912 0.7134 0.2087 0.031 Uiso 1 1 calc R . .
C13 C 0.30815(16) 0.5182(5) 0.2701(2) 0.0270(8) Uani 1 1 d . . .
H13 H 0.2725 0.4861 0.2664 0.032 Uiso 1 1 calc R . .
C14 C 0.34814(16) 0.4269(5) 0.3111(2) 0.0253(8) Uani 1 1 d . . .
C15 C 0.40074(15) 0.4743(5) 0.3122(2) 0.0227(8) Uani 1 1 d . . .
H15 H 0.4288 0.4129 0.3382 0.027 Uiso 1 1 calc R . .
C16 C 0.41176(15) 0.6097(5) 0.2758(2) 0.0232(8) Uani 1 1 d . . .
H16 H 0.4474 0.6395 0.2769 0.028 Uiso 1 1 calc R . .
C17 C 0.33509(17) 0.2850(5) 0.3538(3) 0.0325(10) Uani 1 1 d . . .
H17A H 0.2970 0.2663 0.3432 0.049 Uiso 1 1 calc R . .
H17B H 0.3463 0.3040 0.4067 0.049 Uiso 1 1 calc R . .
H17C H 0.3535 0.1925 0.3393 0.049 Uiso 1 1 calc R . .

loop_
_atom_site_aniso_label
_atom_site_aniso_U_11
_atom_site_aniso_U_22
_atom_site_aniso_U_33
_atom_site_aniso_U_23
_atom_site_aniso_U_13
_atom_site_aniso_U_12
Mo1 0.01347(13) 0.01633(14) 0.01509(14) 0.00156(13) 0.00222(10) -0.00009(12)
O1 0.0200(12) 0.0193(13) 0.0257(14) 0.0024(11) 0.0006(11) -0.0016(10)
N1 0.0169(14) 0.0223(16) 0.0185(15) 0.0024(12) 0.0014(11) -0.0005(12)
C1 0.0245(19) 0.028(2) 0.022(2) 0.0015(16) -0.0041(15) 0.0029(16)
C2 0.0185(17) 0.036(2) 0.029(2) 0.0029(19) -0.0029(15) -0.0002(17)
C3 0.0157(16) 0.028(2) 0.030(2) 0.0011(17) 0.0055(15) -0.0019(15)
N2 0.0163(14) 0.0209(15) 0.0206(16) 0.0023(13) 0.0024(12) -0.0012(12)
N3 0.0184(14) 0.0205(15) 0.0150(15) 0.0005(12) 0.0026(11) -0.0030(12)
C4 0.0212(17) 0.030(2) 0.0207(19) -0.0026(16) 0.0091(15) -0.0043(16)
C5 0.0209(18) 0.030(2) 0.025(2) -0.0094(16) 0.0077(15) -0.0009(16)
C6 0.0182(16) 0.0222(18) 0.0207(18) -0.0041(15) 0.0022(14) -0.0011(14)
N4 0.0183(14) 0.0177(14) 0.0170(14) -0.0004(12) 0.0016(11) -0.0014(12)
N5 0.0179(14) 0.0179(15) 0.0214(16) 0.0016(12) 0.0041(12) 0.0001(12)
C7 0.0261(18) 0.0146(17) 0.036(2) 0.0045(17) 0.0080(16) 0.0024(16)
C8 0.0252(19) 0.0186(19) 0.035(2) -0.0086(17) 0.0043(16) 0.0023(15)
C9 0.0196(17) 0.0199(18) 0.0238(19) -0.0057(15) 0.0028(14) 0.0014(14)
N6 0.0147(13) 0.0167(14) 0.0198(15) -0.0018(12) 0.0042(11) 0.0005(11)
B1 0.0214(19) 0.019(2) 0.019(2) 0.0022(16) 0.0036(16) -0.0015(16)
S1 0.0183(4) 0.0276(5) 0.0198(4) 0.0040(4) -0.0001(3) -0.0028(4)
S2 0.0313(5) 0.0253(5) 0.0259(5) 0.0014(4) 0.0139(4) 0.0056(4)
C10 0.0210(18) 0.027(2) 0.0200(19) -0.0008(15) 0.0041(14) 0.0011(15)
C11 0.0242(18) 0.028(2) 0.0128(17) -0.0007(15) 0.0025(14) -0.0008(16)
C12 0.0200(18) 0.035(2) 0.022(2) 0.0029(17) 0.0007(15) 0.0030(16)
C13 0.0233(19) 0.031(2) 0.027(2) 0.0027(17) 0.0044(16) -0.0021(17)
C14 0.0296(19) 0.0253(19) 0.0211(19) 0.0014(17) 0.0052(15) 0.0036(17)
C15 0.0280(19) 0.0234(19) 0.0167(18) 0.0006(15) 0.0038(15) 0.0074(16)
C16 0.0213(17) 0.031(2) 0.0170(18) -0.0016(16) 0.0019(14) 0.0036(15)
C17 0.029(2) 0.030(2) 0.039(3) 0.0119(19) 0.0054(18) 0.0037(18)

loop_
_atom_type_symbol
_atom_type_description
_atom_type_scat_dispersion_real
_atom_type_scat_dispersion_imag
_atom_type_scat_source
C C 0.0033 0.0016 'International Tables Vol C Tables 4.2.6.8 and 6.1.1.4'
H H 0.0000 0.0000 'International Tables Vol C Tables 4.2.6.8 and 6.1.1.4'
B B 0.0013 0.0007 'International Tables Vol C Tables 4.2.6.8 and 6.1.1.4'
N N 0.0061 0.0033 'International Tables Vol C Tables 4.2.6.8 and 6.1.1.4'
S S 0.1246 0.1234 'International Tables Vol C Tables 4.2.6.8 and 6.1.1.4'
O O 0.0106 0.0060 'International Tables Vol C Tables 4.2.6.8 and 6.1.1.4'
Mo Mo -1.6832 0.6857 'International Tables Vol C Tables 4.2.6.8 and 6.1.1.4'

loop_
_geom_angle_atom_site_label_1
_geom_angle_atom_site_label_2
_geom_angle_atom_site_label_3
_geom_angle
_geom_angle_site_symmetry_1
_geom_angle_site_symmetry_3
_geom_angle_publ_flag
O1 Mo1 N4 92.77(12) . . ?
O1 Mo1 N2 90.24(12) . . ?
N4 Mo1 N2 87.09(11) . . ?
O1 Mo1 C10 92.23(14) . . ?
N4 Mo1 C10 134.90(12) . . ?
N2 Mo1 C10 137.68(13) . . ?
O1 Mo1 S2 109.59(10) . . ?
N4 Mo1 S2 157.48(9) . . ?
N2 Mo1 S2 95.21(9) . . ?
C10 Mo1 S2 44.66(10) . . ?
O1 Mo1 S1 108.11(9) . . ?
N4 Mo1 S1 91.87(8) . . ?
N2 Mo1 S1 161.65(9) . . ?
C10 Mo1 S1 44.38(10) . . ?
S2 Mo1 S1 78.96(4) . . ?
O1 Mo1 N6 162.61(12) . . ?
N4 Mo1 N6 76.20(11) . . ?
N2 Mo1 N6 76.00(11) . . ?
C10 Mo1 N6 105.09(13) . . ?
S2 Mo1 N6 82.62(8) . . ?
S1 Mo1 N6 85.96(8) . . ?
C1 N1 N2 108.9(3) . . ?
C1 N1 B1 130.2(3) . . ?
N2 N1 B1 120.9(3) . . ?
N1 C1 C2 109.0(4) . . ?
N1 C1 H1 125.5 . . ?
C2 C1 H1 125.5 . . ?
C1 C2 C3 105.3(3) . . ?
C1 C2 H2 127.4 . . ?
C3 C2 H2 127.4 . . ?
N2 C3 C2 110.3(4) . . ?
N2 C3 H3 124.8 . . ?
C2 C3 H3 124.8 . . ?
C3 N2 N1 106.5(3) . . ?
C3 N2 Mo1 130.0(3) . . ?
N1 N2 Mo1 122.9(2) . . ?
C4 N3 N4 109.2(3) . . ?
C4 N3 B1 129.7(3) . . ?
N4 N3 B1 120.6(3) . . ?
N3 C4 C5 108.7(3) . . ?
N3 C4 H4 125.6 . . ?
C5 C4 H4 125.6 . . ?
C4 C5 C6 105.1(3) . . ?
C4 C5 H5 127.4 . . ?
C6 C5 H5 127.4 . . ?
N4 C6 C5 110.2(3) . . ?
N4 C6 H6 124.9 . . ?
C5 C6 H6 124.9 . . ?
C6 N4 N3 106.7(3) . . ?
C6 N4 Mo1 129.9(3) . . ?
N3 N4 Mo1 123.1(2) . . ?
C7 N5 N6 109.9(3) . . ?
C7 N5 B1 131.2(3) . . ?
N6 N5 B1 118.9(3) . . ?
N5 C7 C8 108.9(4) . . ?
N5 C7 H7 125.5 . . ?
C8 C7 H7 125.5 . . ?
C7 C8 C9 104.3(3) . . ?
C7 C8 H8 127.9 . . ?
C9 C8 H8 127.9 . . ?
N6 C9 C8 110.2(4) . . ?
N6 C9 H9 124.9 . . ?
C8 C9 H9 124.9 . . ?
C9 N6 N5 106.7(3) . . ?
C9 N6 Mo1 132.9(3) . . ?
N5 N6 Mo1 120.4(2) . . ?
N1 B1 N5 107.6(3) . . ?
N1 B1 N3 110.0(3) . . ?
N5 B1 N3 106.6(3) . . ?
N1 B1 H1B 112(2) . . ?
N5 B1 H1B 109(2) . . ?
N3 B1 H1B 111(2) . . ?
C10 S1 Mo1 62.95(13) . . ?
C10 S2 Mo1 63.02(13) . . ?
C11 C10 S1 120.7(3) . . ?
C11 C10 S2 119.6(3) . . ?
S1 C10 S2 119.7(2) . . ?
C11 C10 Mo1 126.7(3) . . ?
S1 C10 Mo1 72.66(14) . . ?
S2 C10 Mo1 72.33(14) . . ?
C12 C11 C16 117.8(4) . . ?
C12 C11 C10 121.3(4) . . ?
C16 C11 C10 120.8(3) . . ?
C13 C12 C11 121.4(4) . . ?
C13 C12 H12 119.3 . . ?
C11 C12 H12 119.3 . . ?
C12 C13 C14 121.4(4) . . ?
C12 C13 H13 119.3 . . ?
C14 C13 H13 119.3 . . ?
C13 C14 C15 117.6(4) . . ?
C13 C14 C17 120.9(4) . . ?
C15 C14 C17 121.5(4) . . ?
C16 C15 C14 120.6(4) . . ?
C16 C15 H15 119.7 . . ?
C14 C15 H15 119.7 . . ?
C15 C16 C11 121.1(4) . . ?
C15 C16 H16 119.5 . . ?
C11 C16 H16 119.5 . . ?
C14 C17 H17A 109.5 . . ?
C14 C17 H17B 109.5 . . ?
H17A C17 H17B 109.5 . . ?
C14 C17 H17C 109.5 . . ?
H17A C17 H17C 109.5 . . ?
H17B C17 H17C 109.5 . . ?

loop_
_geom_bond_atom_site_label_1
_geom_bond_atom_site_label_2
_geom_bond_distance
_geom_bond_site_symmetry_2
_geom_bond_publ_flag
Mo1 O1 1.685(3) . ?
Mo1 N4 2.172(3) . ?
Mo1 N2 2.178(3) . ?
Mo1 C10 2.222(4) . ?
Mo1 S2 2.3753(11) . ?
Mo1 S1 2.3811(10) . ?
Mo1 N6 2.392(3) . ?
N1 C1 1.349(5) . ?
N1 N2 1.368(4) . ?
N1 B1 1.538(5) . ?
C1 C2 1.368(6) . ?
C1 H1 0.9500 . ?
C2 C3 1.382(6) . ?
C2 H2 0.9500 . ?
C3 N2 1.344(5) . ?
C3 H3 0.9500 . ?
N3 C4 1.349(5) . ?
N3 N4 1.364(4) . ?
N3 B1 1.548(5) . ?
C4 C5 1.378(6) . ?
C4 H4 0.9500 . ?
C5 C6 1.387(5) . ?
C5 H5 0.9500 . ?
C6 N4 1.345(5) . ?
C6 H6 0.9500 . ?
N5 C7 1.337(5) . ?
N5 N6 1.359(4) . ?
N5 B1 1.541(5) . ?
C7 C8 1.383(6) . ?
C7 H7 0.9500 . ?
C8 C9 1.401(6) . ?
C8 H8 0.9500 . ?
C9 N6 1.338(5) . ?
C9 H9 0.9500 . ?
B1 H1B 1.06(4) . ?
S1 C10 1.745(4) . ?
S2 C10 1.752(4) . ?
C10 C11 1.489(5) . ?
C11 C12 1.399(5) . ?
C11 C16 1.400(5) . ?
C12 C13 1.369(6) . ?
C12 H12 0.9500 . ?
C13 C14 1.400(6) . ?
C13 H13 0.9500 . ?
C14 C15 1.412(5) . ?
C14 C17 1.511(6) . ?
C15 C16 1.388(6) . ?
C15 H15 0.9500 . ?
C16 H16 0.9500 . ?
C17 H17A 0.9800 . ?
C17 H17B 0.9800 . ?
C17 H17C 0.9800 . ?

loop_
_geom_torsion_atom_site_label_1
_geom_torsion_atom_site_label_2
_geom_torsion_atom_site_label_3
_geom_torsion_atom_site_label_4
_geom_torsion
_geom_torsion_site_symmetry_1
_geom_torsion_site_symmetry_2
_geom_torsion_site_symmetry_3
_geom_torsion_site_symmetry_4
_geom_torsion_publ_flag
N2 N1 C1 C2 -0.8(5) . . . . ?
B1 N1 C1 C2 -177.4(4) . . . . ?
N1 C1 C2 C3 0.9(5) . . . . ?
C1 C2 C3 N2 -0.6(5) . . . . ?
C2 C3 N2 N1 0.1(5) . . . . ?
C2 C3 N2 Mo1 -171.0(3) . . . . ?
C1 N1 N2 C3 0.4(4) . . . . ?
B1 N1 N2 C3 177.4(3) . . . . ?
C1 N1 N2 Mo1 172.4(3) . . . . ?
B1 N1 N2 Mo1 -10.7(4) . . . . ?
O1 Mo1 N2 C3 50.8(4) . . . . ?
N4 Mo1 N2 C3 143.5(4) . . . . ?
C10 Mo1 N2 C3 -42.8(4) . . . . ?
S2 Mo1 N2 C3 -58.9(3) . . . . ?
S1 Mo1 N2 C3 -129.3(3) . . . . ?
N6 Mo1 N2 C3 -140.0(4) . . . . ?
O1 Mo1 N2 N1 -119.1(3) . . . . ?
N4 Mo1 N2 N1 -26.3(3) . . . . ?
C10 Mo1 N2 N1 147.3(3) . . . . ?
S2 Mo1 N2 N1 131.2(3) . . . . ?
S1 Mo1 N2 N1 60.8(4) . . . . ?
N6 Mo1 N2 N1 50.2(3) . . . . ?
N4 N3 C4 C5 0.0(4) . . . . ?
B1 N3 C4 C5 172.7(4) . . . . ?
N3 C4 C5 C6 -0.4(4) . . . . ?
C4 C5 C6 N4 0.8(4) . . . . ?
C5 C6 N4 N3 -0.8(4) . . . . ?
C5 C6 N4 Mo1 173.3(2) . . . . ?
C4 N3 N4 C6 0.5(4) . . . . ?
B1 N3 N4 C6 -173.0(3) . . . . ?
C4 N3 N4 Mo1 -174.1(2) . . . . ?
B1 N3 N4 Mo1 12.3(4) . . . . ?
O1 Mo1 N4 C6 -57.8(3) . . . . ?
N2 Mo1 N4 C6 -147.9(3) . . . . ?
C10 Mo1 N4 C6 38.2(4) . . . . ?
S2 Mo1 N4 C6 115.5(3) . . . . ?
S1 Mo1 N4 C6 50.5(3) . . . . ?
N6 Mo1 N4 C6 135.8(3) . . . . ?
O1 Mo1 N4 N3 115.5(3) . . . . ?
N2 Mo1 N4 N3 25.4(3) . . . . ?
C10 Mo1 N4 N3 -148.5(3) . . . . ?
S2 Mo1 N4 N3 -71.2(4) . . . . ?
S1 Mo1 N4 N3 -136.2(3) . . . . ?
N6 Mo1 N4 N3 -50.9(3) . . . . ?
N6 N5 C7 C8 0.3(4) . . . . ?
B1 N5 C7 C8 179.8(3) . . . . ?
N5 C7 C8 C9 -0.6(4) . . . . ?
C7 C8 C9 N6 0.8(4) . . . . ?
C8 C9 N6 N5 -0.6(4) . . . . ?
C8 C9 N6 Mo1 177.2(2) . . . . ?
C7 N5 N6 C9 0.2(4) . . . . ?
B1 N5 N6 C9 -179.4(3) . . . . ?
C7 N5 N6 Mo1 -178.0(2) . . . . ?
B1 N5 N6 Mo1 2.5(4) . . . . ?
O1 Mo1 N6 C9 174.4(4) . . . . ?
N4 Mo1 N6 C9 -133.8(3) . . . . ?
N2 Mo1 N6 C9 135.8(3) . . . . ?
C10 Mo1 N6 C9 -0.4(3) . . . . ?
S2 Mo1 N6 C9 38.5(3) . . . . ?
S1 Mo1 N6 C9 -40.9(3) . . . . ?
O1 Mo1 N6 N5 -8.0(5) . . . . ?
N4 Mo1 N6 N5 43.8(2) . . . . ?
N2 Mo1 N6 N5 -46.6(2) . . . . ?
C10 Mo1 N6 N5 177.2(2) . . . . ?
S2 Mo1 N6 N5 -143.9(2) . . . . ?
S1 Mo1 N6 N5 136.7(2) . . . . ?
C1 N1 B1 N5 119.9(4) . . . . ?
N2 N1 B1 N5 -56.3(4) . . . . ?
C1 N1 B1 N3 -124.4(4) . . . . ?
N2 N1 B1 N3 59.4(4) . . . . ?
C7 N5 B1 N1 -122.2(4) . . . . ?
N6 N5 B1 N1 57.3(4) . . . . ?
C7 N5 B1 N3 119.9(4) . . . . ?
N6 N5 B1 N3 -60.7(4) . . . . ?
C4 N3 B1 N1 127.5(4) . . . . ?
N4 N3 B1 N1 -60.4(4) . . . . ?
C4 N3 B1 N5 -116.1(4) . . . . ?
N4 N3 B1 N5 56.0(4) . . . . ?
O1 Mo1 S1 C10 -74.00(18) . . . . ?
N4 Mo1 S1 C10 -167.53(17) . . . . ?
N2 Mo1 S1 C10 106.1(3) . . . . ?
S2 Mo1 S1 C10 33.19(15) . . . . ?
N6 Mo1 S1 C10 116.45(17) . . . . ?
O1 Mo1 S2 C10 72.46(18) . . . . ?
N4 Mo1 S2 C10 -100.4(3) . . . . ?
N2 Mo1 S2 C10 164.58(17) . . . . ?
S1 Mo1 S2 C10 -33.01(15) . . . . ?
N6 Mo1 S2 C10 -120.30(16) . . . . ?
Mo1 S1 C10 C11 122.8(3) . . . . ?
Mo1 S1 C10 S2 -57.0(2) . . . . ?
Mo1 S2 C10 C11 -122.7(3) . . . . ?
Mo1 S2 C10 S1 57.2(2) . . . . ?
O1 Mo1 C10 C11 -1.9(3) . . . . ?
N4 Mo1 C10 C11 -98.0(3) . . . . ?
N2 Mo1 C10 C11 90.9(4) . . . . ?
S2 Mo1 C10 C11 114.1(4) . . . . ?
S1 Mo1 C10 C11 -115.8(4) . . . . ?
N6 Mo1 C10 C11 176.6(3) . . . . ?
O1 Mo1 C10 S1 113.89(14) . . . . ?
N4 Mo1 C10 S1 17.7(2) . . . . ?
N2 Mo1 C10 S1 -153.30(14) . . . . ?
S2 Mo1 C10 S1 -130.1(2) . . . . ?
N6 Mo1 C10 S1 -67.67(14) . . . . ?
O1 Mo1 C10 S2 -115.97(14) . . . . ?
N4 Mo1 C10 S2 147.88(14) . . . . ?
N2 Mo1 C10 S2 -23.2(2) . . . . ?
S1 Mo1 C10 S2 130.1(2) . . . . ?
N6 Mo1 C10 S2 62.47(14) . . . . ?
S1 C10 C11 C12 -158.7(3) . . . . ?
S2 C10 C11 C12 21.2(5) . . . . ?
Mo1 C10 C11 C12 -68.1(5) . . . . ?
S1 C10 C11 C16 25.8(5) . . . . ?
S2 C10 C11 C16 -154.4(3) . . . . ?
Mo1 C10 C11 C16 116.4(4) . . . . ?
C16 C11 C12 C13 1.1(6) . . . . ?
C10 C11 C12 C13 -174.6(4) . . . . ?
C11 C12 C13 C14 1.5(6) . . . . ?
C12 C13 C14 C15 -3.1(6) . . . . ?
C12 C13 C14 C17 175.7(4) . . . . ?
C13 C14 C15 C16 2.1(6) . . . . ?
C17 C14 C15 C16 -176.6(4) . . . . ?
C14 C15 C16 C11 0.4(6) . . . . ?
C12 C11 C16 C15 -2.0(6) . . . . ?
C10 C11 C16 C15 173.7(4) . . . . ?
